data_7054129
loop_
_publ_author_name
'Gyepes, R\'obert'
'Pacigov\'a, Silvia'
'Siv\'ak, Michal'
'Tatiersky, Jozef'

_publ_section_title
;
 Experimental and computational evidence of solid-state anion--\p and
 \p--\p interactions in [VO(O2)(L)(pa)]&#x00B7;xH2O complexes (L =
 picolinate, pyrazinate or quinolinate; pa = picolinamide)
;
_journal_issue 7
_journal_name_full 'New Journal of Chemistry'
_journal_page_first 1515
_journal_paper_doi 10.1039/b819875f
_journal_volume 33
_journal_year 2009
_chemical_formula_moiety 'C12 H10 N3 O6 V, H2 O'
_chemical_formula_sum 'C12 H12 N3 O7 V'
_chemical_formula_weight 361.19
_chemical_name_systematic
;
?
;
_space_group_IT_number 14
_symmetry_cell_setting monoclinic
_symmetry_space_group_name_Hall '-P 2ybc'
_symmetry_space_group_name_H-M 'P 1 21/c 1'
_atom_sites_solution_hydrogens geom
_atom_sites_solution_primary direct
_atom_sites_solution_secondary difmap
_audit_creation_method SHELXL-97
_cell_angle_alpha 90.00
_cell_angle_beta 104.255(3)
_cell_angle_gamma 90.00
_cell_formula_units_Z 4
_cell_length_a 8.6180(4)
_cell_length_b 12.4218(8)
_cell_length_c 13.6060(7)
_cell_measurement_reflns_used 3066
_cell_measurement_temperature 150.0(1)
_cell_measurement_theta_max 27.48
_cell_measurement_theta_min 1.00
_cell_volume 1411.69(13)
_computing_cell_refinement 'HKL Scalepack (Otwinowski & Minor, 1997)'
_computing_data_collection 'Collect (Nonius BV, 1997-2000)'
_computing_data_reduction 'HKL Denzo and Scalepack (Otwinowski & Minor, 1997)'
_computing_molecular_graphics 'PLATON (Spek, 2001)'
_computing_structure_refinement 'SHELXL-97 (Sheldrick, 1997)'
_computing_structure_solution 'SIR97 (Altomare et al., 1994)'
_diffrn_ambient_temperature 150.0(1)
_diffrn_detector_area_resol_mean 9.091
_diffrn_measured_fraction_theta_full 1.000
_diffrn_measured_fraction_theta_max 1.000
_diffrn_measurement_device_type KappaCCD
_diffrn_measurement_method '\w and \p scans to fill the Ewald sphere'
_diffrn_radiation_monochromator 'horizontally mounted graphite crystal'
_diffrn_radiation_source 'fine-focus sealed tube'
_diffrn_radiation_type MoK\a
_diffrn_radiation_wavelength 0.71073
_diffrn_reflns_av_R_equivalents 0.0000
_diffrn_reflns_av_sigmaI/netI 0.0467
_diffrn_reflns_limit_h_max 11
_diffrn_reflns_limit_h_min -9
_diffrn_reflns_limit_k_max 16
_diffrn_reflns_limit_k_min -12
_diffrn_reflns_limit_l_max 17
_diffrn_reflns_limit_l_min -17
_diffrn_reflns_number 11336
_diffrn_reflns_theta_full 27.49
_diffrn_reflns_theta_max 27.49
_diffrn_reflns_theta_min 2.25
_exptl_absorpt_coefficient_mu 0.746
_exptl_absorpt_correction_T_max 0.9349
_exptl_absorpt_correction_T_min 0.8902
_exptl_absorpt_correction_type multi-scan
_exptl_crystal_colour orange
_exptl_crystal_density_diffrn 1.699
_exptl_crystal_density_method 'not measured'
_exptl_crystal_description fragment
_exptl_crystal_F_000 736
_exptl_crystal_size_max 0.23
_exptl_crystal_size_mid 0.10
_exptl_crystal_size_min 0.08
_refine_diff_density_max 0.333
_refine_diff_density_min -0.480
_refine_diff_density_rms 0.062
_refine_ls_extinction_method none
_refine_ls_goodness_of_fit_ref 1.032
_refine_ls_hydrogen_treatment mixed
_refine_ls_matrix_type full
_refine_ls_number_parameters 218
_refine_ls_number_reflns 3244
_refine_ls_number_restraints 0
_refine_ls_restrained_S_all 1.032
_refine_ls_R_factor_all 0.0675
_refine_ls_R_factor_gt 0.0404
_refine_ls_shift/su_max 0.001
_refine_ls_shift/su_mean 0.000
_refine_ls_structure_factor_coef Fsqd
_refine_ls_weighting_details 'calc w=1/[\s^2^(Fo^2^)+(0.0320P)^2^+1.0604P] where P=(Fo^2^+2Fc^2^)/3'
_refine_ls_weighting_scheme calc
_refine_ls_wR_factor_gt 0.0860
_refine_ls_wR_factor_ref 0.0959
_reflns_number_gt 2389
_reflns_number_total 3244
_reflns_threshold_expression >2sigma(I)
_cod_data_source_file b819875f.txt
_cod_data_source_block voo2picpa1a
_cod_original_sg_symbol_H-M P21/c
_cod_database_code 7054129

loop_
_symmetry_equiv_pos_as_xyz
'x, y, z'
'-x, y+1/2, -z+1/2'
'-x, -y, -z'
'x, -y-1/2, z-1/2'

loop_
_atom_site_label
_atom_site_type_symbol
_atom_site_fract_x
_atom_site_fract_y
_atom_site_fract_z
_atom_site_U_iso_or_equiv
_atom_site_adp_type
_atom_site_occupancy
_atom_site_symmetry_multiplicity
_atom_site_calc_flag
_atom_site_refinement_flags
V1 V 0.27279(4) 0.21803(4) 0.63290(3) 0.02924(13) Uani 1 1 d .
O1 O 0.15237(19) 0.18761(16) 0.70080(12) 0.0394(5) Uani 1 1 d .
O2 O 0.47071(19) 0.17426(16) 0.71554(12) 0.0396(4) Uani 1 1 d .
O3 O 0.44019(19) 0.28424(16) 0.73081(12) 0.0388(4) Uani 1 1 d .
C1 C 0.1866(3) 0.0421(2) 0.48197(17) 0.0304(5) Uani 1 1 d .
N2 N 0.2945(2) 0.06382(16) 0.56974(14) 0.0293(5) Uani 1 1 d .
C3 C 0.4021(3) -0.0127(2) 0.60881(19) 0.0373(6) Uani 1 1 d .
H3 H 0.4773 0.0008 0.6714 0.045 Uiso 1 1 calc R
C4 C 0.4070(3) -0.1097(2) 0.5613(2) 0.0416(7) Uani 1 1 d .
H4 H 0.4864 -0.1614 0.5902 0.050 Uiso 1 1 calc R
C5 C 0.2961(3) -0.1319(2) 0.4715(2) 0.0414(6) Uani 1 1 d .
H5 H 0.2976 -0.1987 0.4377 0.050 Uiso 1 1 calc R
C6 C 0.1825(3) -0.0542(2) 0.43181(19) 0.0376(6) Uani 1 1 d .
H6 H 0.1031 -0.0673 0.3709 0.045 Uiso 1 1 calc R
C7 C 0.0733(3) 0.1331(2) 0.44439(17) 0.0306(6) Uani 1 1 d .
O8 O 0.09580(18) 0.21546(14) 0.50296(12) 0.0325(4) Uani 1 1 d .
O9 O -0.02976(19) 0.12501(16) 0.36427(12) 0.0388(4) Uani 1 1 d .
C11 C 0.2566(3) 0.4419(2) 0.54573(16) 0.0294(5) Uani 1 1 d .
N12 N 0.2064(2) 0.38346(17) 0.61592(14) 0.0308(5) Uani 1 1 d .
C13 C 0.1208(3) 0.4327(2) 0.67300(18) 0.0397(7) Uani 1 1 d .
H13 H 0.0825 0.3919 0.7212 0.048 Uiso 1 1 calc R
C14 C 0.0870(3) 0.5420(3) 0.66299(19) 0.0452(7) Uani 1 1 d .
H14 H 0.0247 0.5751 0.7032 0.054 Uiso 1 1 calc R
C15 C 0.1442(3) 0.6021(2) 0.59456(19) 0.0429(7) Uani 1 1 d .
H15 H 0.1262 0.6776 0.5893 0.052 Uiso 1 1 calc R
C16 C 0.2289(3) 0.5508(2) 0.53316(18) 0.0348(6) Uani 1 1 d .
H16 H 0.2666 0.5899 0.4837 0.042 Uiso 1 1 calc R
C17 C 0.3446(3) 0.3752(2) 0.48543(17) 0.0282(5) Uani 1 1 d .
O18 O 0.39157(18) 0.28402(14) 0.51859(12) 0.0306(4) Uani 1 1 d .
N19 N 0.3692(2) 0.41530(18) 0.40026(14) 0.0310(5) Uani 1 1 d .
H19A H 0.4179 0.3691 0.3629 0.057(9) Uiso 1 1 d R
H19B H 0.3369 0.4835 0.3731 0.052(9) Uiso 1 1 d R
O20 O 0.7161(3) 0.12262(17) 0.18833(14) 0.0399(5) Uani 1 1 d .
H20A H 0.785(4) 0.128(3) 0.241(2) 0.054(10) Uiso 1 1 d .
H20B H 0.643(4) 0.157(3) 0.198(2) 0.056(10) Uiso 1 1 d .

loop_
_atom_site_aniso_label
_atom_site_aniso_U_11
_atom_site_aniso_U_22
_atom_site_aniso_U_33
_atom_site_aniso_U_23
_atom_site_aniso_U_13
_atom_site_aniso_U_12
V1 0.0249(2) 0.0394(3) 0.0229(2) 0.00290(18) 0.00492(15) -0.00065(18)
O1 0.0313(9) 0.0584(13) 0.0302(9) 0.0058(9) 0.0110(7) -0.0049(9)
O2 0.0282(8) 0.0508(12) 0.0358(9) 0.0078(9) 0.0004(7) -0.0023(8)
O3 0.0330(9) 0.0500(12) 0.0313(9) -0.0042(8) 0.0038(7) -0.0045(9)
C1 0.0262(11) 0.0392(15) 0.0274(11) 0.0036(11) 0.0099(10) 0.0004(11)
N2 0.0268(10) 0.0360(12) 0.0261(10) 0.0068(9) 0.0087(8) 0.0019(9)
C3 0.0351(13) 0.0480(18) 0.0304(12) 0.0122(12) 0.0114(11) 0.0094(12)
C4 0.0466(15) 0.0446(17) 0.0398(14) 0.0155(13) 0.0222(12) 0.0161(13)
C5 0.0540(16) 0.0361(16) 0.0428(15) 0.0032(13) 0.0282(13) 0.0047(13)
C6 0.0388(13) 0.0439(17) 0.0335(13) -0.0001(12) 0.0156(11) -0.0023(13)
C7 0.0256(11) 0.0396(16) 0.0275(12) 0.0016(11) 0.0085(10) -0.0016(11)
O8 0.0288(8) 0.0369(10) 0.0292(8) 0.0012(8) 0.0024(7) 0.0026(8)
O9 0.0288(8) 0.0566(13) 0.0285(9) -0.0036(8) 0.0021(7) 0.0043(8)
C11 0.0231(11) 0.0391(16) 0.0251(11) -0.0040(11) 0.0042(9) -0.0005(10)
N12 0.0259(9) 0.0429(13) 0.0237(9) -0.0038(9) 0.0063(8) -0.0006(9)
C13 0.0333(13) 0.059(2) 0.0286(12) -0.0050(13) 0.0112(10) 0.0050(13)
C14 0.0367(14) 0.067(2) 0.0321(13) -0.0114(14) 0.0086(11) 0.0145(14)
C15 0.0398(14) 0.0448(17) 0.0387(14) -0.0110(13) -0.0008(12) 0.0152(13)
C16 0.0305(12) 0.0410(16) 0.0308(12) -0.0031(11) 0.0036(10) 0.0027(11)
C17 0.0231(11) 0.0349(15) 0.0263(11) -0.0023(11) 0.0053(9) -0.0021(10)
O18 0.0320(8) 0.0346(10) 0.0280(8) 0.0012(8) 0.0128(7) 0.0034(8)
N19 0.0343(10) 0.0350(13) 0.0256(10) 0.0003(9) 0.0110(8) 0.0017(9)
O20 0.0343(10) 0.0527(13) 0.0311(10) -0.0052(9) 0.0049(9) 0.0068(10)

loop_
_atom_type_symbol
_atom_type_description
_atom_type_scat_dispersion_real
_atom_type_scat_dispersion_imag
_atom_type_scat_source
C C 0.0033 0.0016 'International Tables Vol C Tables 4.2.6.8 and 6.1.1.4'
H H 0.0000 0.0000 'International Tables Vol C Tables 4.2.6.8 and 6.1.1.4'
O O 0.0106 0.0060 'International Tables Vol C Tables 4.2.6.8 and 6.1.1.4'
N N 0.0061 0.0033 'International Tables Vol C Tables 4.2.6.8 and 6.1.1.4'
V V 0.3005 0.5294 'International Tables Vol C Tables 4.2.6.8 and 6.1.1.4'

loop_
_geom_angle_atom_site_label_1
_geom_angle_atom_site_label_2
_geom_angle_atom_site_label_3
_geom_angle
O1 V1 O2 102.07(8)
O1 V1 O3 100.78(8)
O2 V1 O3 44.11(8)
O1 V1 O8 92.53(8)
O2 V1 O8 153.33(8)
O3 V1 O8 153.89(8)
O1 V1 N2 98.93(9)
O2 V1 N2 79.85(8)
O3 V1 N2 123.22(8)
O8 V1 N2 75.88(7)
O1 V1 N12 95.48(9)
O2 V1 N12 121.64(8)
O3 V1 N12 78.18(8)
O8 V1 N12 78.27(7)
N2 V1 N12 150.82(7)
O1 V1 O18 166.31(8)
O2 V1 O18 91.08(7)
O3 V1 O18 85.96(7)
O8 V1 O18 76.87(6)
N2 V1 O18 87.01(7)
N12 V1 O18 74.08(7)
O3 O2 V1 68.55(10)
O2 O3 V1 67.34(10)
N2 C1 C6 122.8(2)
N2 C1 C7 113.6(2)
C6 C1 C7 123.5(2)
C3 N2 C1 117.9(2)
C3 N2 V1 126.76(17)
C1 N2 V1 115.34(16)
N2 C3 C4 122.2(2)
N2 C3 H3 118.9
C4 C3 H3 118.9
C3 C4 C5 119.8(2)
C3 C4 H4 120.1
C5 C4 H4 120.1
C4 C5 C6 118.3(3)
C4 C5 H5 120.9
C6 C5 H5 120.9
C1 C6 C5 118.9(2)
C1 C6 H6 120.5
C5 C6 H6 120.5
O9 C7 O8 125.6(2)
O9 C7 C1 120.6(2)
O8 C7 C1 113.81(19)
C7 O8 V1 121.32(15)
N12 C11 C16 122.6(2)
N12 C11 C17 112.6(2)
C16 C11 C17 124.8(2)
C13 N12 C11 118.7(2)
C13 N12 V1 123.21(18)
C11 N12 V1 118.04(16)
N12 C13 C14 121.3(3)
N12 C13 H13 119.3
C14 C13 H13 119.3
C15 C14 C13 119.8(2)
C15 C14 H14 120.1
C13 C14 H14 120.1
C14 C15 C16 119.0(3)
C14 C15 H15 120.5
C16 C15 H15 120.5
C11 C16 C15 118.4(3)
C11 C16 H16 120.8
C15 C16 H16 120.8
O18 C17 N19 123.3(2)
O18 C17 C11 117.8(2)
N19 C17 C11 118.9(2)
C17 O18 V1 115.06(14)
C17 N19 H19A 115.8
C17 N19 H19B 126.0
H19A N19 H19B 118.1
H20A O20 H20B 105(3)

loop_
_geom_bond_atom_site_label_1
_geom_bond_atom_site_label_2
_geom_bond_distance
V1 O1 1.5955(16)
V1 O2 1.8775(16)
V1 O3 1.8937(17)
V1 O8 2.0310(16)
V1 N2 2.127(2)
V1 N12 2.130(2)
V1 O18 2.2188(16)
O2 O3 1.416(3)
C1 N2 1.348(3)
C1 C6 1.373(4)
C1 C7 1.499(3)
N2 C3 1.342(3)
C3 C4 1.373(4)
C3 H3 0.9500
C4 C5 1.382(4)
C4 H4 0.9500
C5 C6 1.386(4)
C5 H5 0.9500
C6 H6 0.9500
C7 O9 1.229(3)
C7 O8 1.282(3)
C11 N12 1.353(3)
C11 C16 1.377(4)
C11 C17 1.497(3)
N12 C13 1.343(3)
C13 C14 1.388(4)
C13 H13 0.9500
C14 C15 1.376(4)
C14 H14 0.9500
C15 C16 1.392(3)
C15 H15 0.9500
C16 H16 0.9500
C17 O18 1.249(3)
C17 N19 1.325(3)
N19 H19A 0.9318
N19 H19B 0.9387
O20 H20A 0.82(3)
O20 H20B 0.80(3)

_cod_duplicate_entry 7051675
